data_7157031
loop_
_publ_author_name
'Wang, Wen-Xuan'
'Cheng, Gui-Guang'
'Li, Zheng-Hui'
'Ai, Hong-Lian'
'He, Juan'
'Li, Jing'
'Feng, Tao'
'Liu, Ji-Kai'

_publ_section_title
;
 Curtachalasins, immunosuppressive agents from the endophytic fungus
 Xylaria cf. curta.
;
_journal_issue 34
_journal_name_full 'Organic &amp; biomolecular chemistry'
_journal_page_first 7985
_journal_page_last 7994
_journal_paper_doi 10.1039/c9ob01552c
_journal_volume 17
_journal_year 2019
_chemical_absolute_configuration ad
_chemical_formula_sum 'C30 H37 N O7'
_chemical_formula_weight 523.60
_space_group_crystal_system orthorhombic
_space_group_IT_number 19
_space_group_name_Hall 'P 2ac 2ab'
_space_group_name_H-M_alt 'P 21 21 21'
_symmetry_space_group_name_Hall 'P 2ac 2ab'
_symmetry_space_group_name_H-M 'P 21 21 21'
_atom_sites_solution_hydrogens mixed
_audit_update_record
;
2019-07-08 deposited with the CCDC.    2019-08-07 downloaded from the CCDC.
;
_cell_angle_alpha 90
_cell_angle_beta 90
_cell_angle_gamma 90
_cell_formula_units_Z 4
_cell_length_a 10.9844(4)
_cell_length_b 12.4250(5)
_cell_length_c 19.6238(8)
_cell_measurement_reflns_used 9628
_cell_measurement_temperature 150.(2)
_cell_measurement_theta_max 78.6853
_cell_measurement_theta_min 5.3752
_cell_volume 2678.28(18)
_computing_cell_refinement 'SAINT V8.38A (Bruker AXS Inc., 2017)'
_computing_data_reduction 'SAINT V8.38A (Bruker AXS Inc., 2017)'
_computing_molecular_graphics 'shelXle (C.B. Huebschle, rev 833)'
_computing_structure_refinement 'SHELXL-2016/6 (Sheldrick, 2016)'
_computing_structure_solution 'SHELXT 2014/5 (Sheldrick, 2014)'
_diffrn_ambient_temperature 150.(2)
_diffrn_detector_area_resol_mean 7.3910
_diffrn_measured_fraction_theta_full 0.997
_diffrn_measured_fraction_theta_max 0.997
_diffrn_measurement_device_type 'Bruker APEX-II CCD'
_diffrn_measurement_method '\f and \w scans'
_diffrn_radiation_type 'Cu K\a'
_diffrn_radiation_wavelength 1.54178
_diffrn_reflns_av_R_equivalents 0.0440
_diffrn_reflns_av_unetI/netI 0.0282
_diffrn_reflns_limit_h_max 13
_diffrn_reflns_limit_h_min -13
_diffrn_reflns_limit_k_max 15
_diffrn_reflns_limit_k_min -15
_diffrn_reflns_limit_l_max 21
_diffrn_reflns_limit_l_min -24
_diffrn_reflns_number 42128
_diffrn_reflns_theta_full 79.34
_diffrn_reflns_theta_max 79.34
_diffrn_reflns_theta_min 4.21
_exptl_absorpt_coefficient_mu 0.750
_exptl_absorpt_correction_T_max 0.85
_exptl_absorpt_correction_T_min 0.77
_exptl_absorpt_correction_type multi-scan
_exptl_absorpt_process_details
;
SADABS-2016/2 - Bruker AXS area detector scaling and absorption correction
;
_exptl_crystal_colour 'light colourless'
_exptl_crystal_density_diffrn 1.299
_exptl_crystal_density_method 'not measured'
_exptl_crystal_description BLOCK
_exptl_crystal_F_000 1120
_exptl_crystal_size_max 0.254
_exptl_crystal_size_mid 0.245
_exptl_crystal_size_min 0.218
_refine_diff_density_max 0.397
_refine_diff_density_min -0.186
_refine_ls_abs_structure_details
;

Flack x determined using 2381 quotients [(I+)-(I-)]/[(I+)+(I-)]
(Parsons, Flack and Wagner, Acta Cryst. B69 (2013) 249-259).
;
_refine_ls_abs_structure_Flack 0.01(4)
_refine_ls_extinction_method none
_refine_ls_goodness_of_fit_ref 1.034
_refine_ls_hydrogen_treatment mixed
_refine_ls_matrix_type full
_refine_ls_number_parameters 361
_refine_ls_number_reflns 5770
_refine_ls_number_restraints 0
_refine_ls_restrained_S_all 1.034
_refine_ls_R_factor_all 0.0325
_refine_ls_R_factor_gt 0.0311
_refine_ls_shift/su_max 0.000
_refine_ls_shift/su_mean 0.000
_refine_ls_structure_factor_coef Fsqd
_refine_ls_weighting_details 'w=1/[\s^2^(Fo^2^)+(0.0452P)^2^+0.3857P] where P=(Fo^2^+2Fc^2^)/3'
_refine_ls_weighting_scheme calc
_refine_ls_wR_factor_gt 0.0772
_refine_ls_wR_factor_ref 0.0786
_reflns_number_gt 5565
_reflns_number_total 5770
_reflns_threshold_expression 'I > 2\s(I)'
_cod_data_source_file c9ob01552c2.cif
_cod_data_source_block LE1020
_cod_depositor_comments
;
The following automatic conversions were performed:

'_exptl_absorpt_correction_type' value 'Multi-Scan' changed to
'multi-scan' according to
/home/data/users/saulius/crontab/automatic-downloads/rss-feeds/RSC/lib/dictionaries/cif_core.dic
dictionary named 'cif_core.dic' version 2.4.2 from 2011-04-26.

Automatic conversion script
Id: cif_fix_values 4973 2017-02-22 13:04:09Z antanas 

 Adding full bibliography for 7157030--7157031.cif.
;
_cod_database_code 7157031

loop_
_space_group_symop_operation_xyz
'x, y, z'
'x+1/2, -y+1/2, -z'
'-x, y+1/2, -z+1/2'
'-x+1/2, -y, z+1/2'

loop_
_atom_site_type_symbol
_atom_site_label
_atom_site_fract_x
_atom_site_fract_y
_atom_site_fract_z
_atom_site_U_iso_or_equiv
_atom_site_adp_type
_atom_site_calc_flag
_atom_site_refinement_flags_adp
_atom_site_refinement_flags_posn
_atom_site_occupancy
O O1 0.48156(11) 0.34858(10) 0.22786(6) 0.0234(2) Uani d . . 1
H H1N 0.676(2) 0.297(2) 0.1664(14) 0.029(6) Uiso d . . 1
C C1 0.58418(15) 0.32748(12) 0.24877(8) 0.0194(3) Uani d . . 1
O O2 0.52787(12) 0.02751(10) 0.35880(7) 0.0268(3) Uani d . . 1
H H2O 0.535(2) -0.032(2) 0.3355(11) 0.04 Uiso calc U R 1
H H5O 0.522(3) 0.640(3) 0.3794(15) 0.044(8) Uiso d . . 1
N N2 0.68137(13) 0.30681(12) 0.21018(7) 0.0224(3) Uani d . . 1
O O3 0.22111(12) 0.53120(12) 0.35522(6) 0.0261(3) Uani d . . 1
C C3 0.79687(15) 0.29166(13) 0.24524(8) 0.0209(3) Uani d . . 1
H H3 0.828733 0.218173 0.234567 0.025 Uiso calc U R 1
C C9 0.62097(14) 0.31579(12) 0.32462(7) 0.0173(3) Uani d . . 1
C C4 0.76122(14) 0.29623(12) 0.32173(8) 0.0191(3) Uani d . . 1
H H4 0.802989 0.359404 0.342949 0.023 Uiso calc U R 1
H H3O 0.226(3) 0.588(3) 0.3411(18) 0.055(10) Uiso d . . 1
O O4 0.19448(15) 0.71610(12) 0.41906(8) 0.0377(3) Uani d . . 1
C C10 0.89168(15) 0.37614(14) 0.22252(9) 0.0241(3) Uani d . . 1
H H10A 0.972572 0.354114 0.239858 0.029 Uiso calc U R 1
H H10B 0.895841 0.375986 0.172126 0.029 Uiso calc U R 1
O O7 0.68055(12) 0.59521(10) 0.42622(7) 0.0291(3) Uani d . . 1
C C6 0.73130(16) 0.09806(13) 0.33228(8) 0.0215(3) Uani d . . 1
C C7 0.59307(15) 0.11120(13) 0.32499(8) 0.0200(3) Uani d . . 1
H H7 0.572458 0.108077 0.275394 0.024 Uiso calc U R 1
C C21 0.58922(14) 0.41990(13) 0.36321(8) 0.0176(3) Uani d . . 1
H H21 0.616615 0.48384 0.336319 0.021 Uiso calc U R 1
C C8 0.55130(14) 0.21933(12) 0.35240(7) 0.0183(3) Uani d . . 1
C C5 0.79733(15) 0.19416(13) 0.36169(8) 0.0209(3) Uani d . . 1
H H5 0.766783 0.203789 0.409302 0.025 Uiso calc U R 1
C C25 0.93858(16) 0.53454(15) 0.29746(9) 0.0256(3) Uani d . . 1
H H25 1.004409 0.494058 0.315603 0.031 Uiso calc U R 1
O O5 0.44797(12) 0.62656(10) 0.37180(7) 0.0256(3) Uani d . . 1
C C14 0.41228(14) 0.33420(13) 0.42278(8) 0.0196(3) Uani d . . 1
H H14 0.448744 0.344363 0.469029 0.024 Uiso calc U R 1
C C26 0.91609(18) 0.63725(16) 0.32233(9) 0.0311(4) Uani d . . 1
H H26 0.966492 0.666514 0.357034 0.037 Uiso calc U R 1
O O6 0.65594(10) 0.41496(9) 0.42805(6) 0.0202(2) Uani d . . 1
C C11 0.93583(17) 0.18156(17) 0.36630(10) 0.0299(4) Uani d . . 1
H H11A 0.969634 0.172766 0.320425 0.045 Uiso calc U R 1
H H11B 0.955459 0.11808 0.393832 0.045 Uiso calc U R 1
H H11C 0.970984 0.245768 0.387607 0.045 Uiso calc U R 1
C C24 0.86624(15) 0.48953(13) 0.24623(8) 0.0218(3) Uani d . . 1
C C23 0.09320(18) 0.44582(18) 0.47194(10) 0.0340(4) Uani d . . 1
H H23A 0.053952 0.44063 0.427208 0.051 Uiso calc U R 1
H H23B 0.069714 0.513599 0.493828 0.051 Uiso calc U R 1
H H23C 0.067327 0.385243 0.500452 0.051 Uiso calc U R 1
C C22 0.2823(3) 0.66737(19) 0.52528(11) 0.0474(6) Uani d . . 1
H H22A 0.371127 0.663719 0.52913 0.071 Uiso calc U R 1
H H22B 0.245466 0.612478 0.554633 0.071 Uiso calc U R 1
H H22C 0.254206 0.738802 0.53949 0.071 Uiso calc U R 1
C C29 0.77108(16) 0.55161(15) 0.21967(9) 0.0257(3) Uani d . . 1
H H29 0.722014 0.523462 0.184011 0.031 Uiso calc U R 1
C C28 0.74756(17) 0.65448(16) 0.24506(10) 0.0309(4) Uani d . . 1
H H28 0.681889 0.695404 0.227142 0.037 Uiso calc U R 1
C C12 0.78392(18) 0.00803(15) 0.31103(11) 0.0318(4) Uani d . . 1
H H12A 0.869843 0.00038 0.313699 0.038 Uiso calc U R 1
H H12B 0.735693 -0.048796 0.293139 0.038 Uiso calc U R 1
C C13 0.45822(15) 0.22926(13) 0.39519(8) 0.0195(3) Uani d . . 1
H H13 0.417938 0.165368 0.409286 0.023 Uiso calc U R 1
C C15 0.27336(15) 0.33657(13) 0.43080(8) 0.0229(3) Uani d . . 1
H H15A 0.234648 0.328113 0.385553 0.027 Uiso calc U R 1
H H15B 0.247175 0.275636 0.459811 0.027 Uiso calc U R 1
C C19 0.41671(15) 0.53482(13) 0.41164(8) 0.0204(3) Uani d . . 1
H H19 0.456123 0.540508 0.457432 0.024 Uiso calc U R 1
C C30 0.69566(15) 0.50924(14) 0.45349(9) 0.0229(3) Uani d . . 1
C C16 0.23160(16) 0.44266(14) 0.46306(8) 0.0240(3) Uani d . . 1
H H16 0.269537 0.448201 0.509251 0.029 Uiso calc U R 1
C C27 0.81991(19) 0.69721(15) 0.29647(10) 0.0325(4) Uani d . . 1
H H27 0.803654 0.767112 0.313845 0.039 Uiso calc U R 1
C C17 0.27675(15) 0.53858(14) 0.42005(8) 0.0222(3) Uani d . . 1
C C18 0.24559(17) 0.64768(15) 0.45279(9) 0.0283(4) Uani d . . 1
C C20 0.45346(14) 0.42865(12) 0.37824(7) 0.0180(3) Uani d . . 1
H H20 0.409171 0.42331 0.333852 0.022 Uiso calc U R 1
C C31 0.7595(2) 0.49422(18) 0.52018(10) 0.0370(4) Uani d . . 1
H H31A 0.840857 0.464481 0.512125 0.056 Uiso calc U R 1
H H31B 0.712668 0.444529 0.548763 0.056 Uiso calc U R 1
H H31C 0.766737 0.563821 0.543319 0.056 Uiso calc U R 1

loop_
_atom_site_aniso_label
_atom_site_aniso_U_11
_atom_site_aniso_U_22
_atom_site_aniso_U_33
_atom_site_aniso_U_12
_atom_site_aniso_U_13
_atom_site_aniso_U_23
O1 0.0259(6) 0.0227(6) 0.0215(5) 0.0014(4) -0.0030(4) 0.0017(5)
C1 0.0263(8) 0.0132(6) 0.0187(6) -0.0034(5) 0.0003(6) 0.0000(5)
O2 0.0330(6) 0.0152(6) 0.0322(6) -0.0044(5) 0.0060(5) -0.0031(5)
N2 0.0256(7) 0.0244(7) 0.0171(6) -0.0033(5) 0.0011(5) -0.0024(5)
O3 0.0256(6) 0.0323(7) 0.0205(5) 0.0030(5) -0.0014(5) 0.0036(5)
C3 0.0234(7) 0.0179(7) 0.0214(7) -0.0013(6) 0.0021(6) -0.0013(6)
C9 0.0197(7) 0.0150(6) 0.0173(6) 0.0003(5) 0.0001(5) -0.0002(5)
C4 0.0194(7) 0.0174(7) 0.0206(7) -0.0008(5) 0.0015(6) -0.0029(5)
O4 0.0463(8) 0.0307(7) 0.0360(7) 0.0188(6) 0.0059(6) 0.0074(6)
C10 0.0218(7) 0.0229(8) 0.0275(8) -0.0016(6) 0.0063(6) 0.0005(6)
O7 0.0338(7) 0.0192(6) 0.0341(6) -0.0035(5) -0.0060(5) -0.0034(5)
C6 0.0269(8) 0.0180(7) 0.0196(7) 0.0016(6) 0.0019(6) 0.0024(5)
C7 0.0255(8) 0.0144(7) 0.0200(7) -0.0015(6) 0.0006(6) -0.0009(5)
C21 0.0204(7) 0.0149(6) 0.0176(6) 0.0002(5) -0.0001(5) -0.0005(5)
C8 0.0210(7) 0.0150(7) 0.0189(7) 0.0001(6) -0.0023(6) -0.0003(5)
C5 0.0217(7) 0.0215(8) 0.0197(7) 0.0030(6) -0.0004(6) 0.0001(6)
C25 0.0233(8) 0.0250(8) 0.0283(8) -0.0026(6) -0.0014(6) 0.0046(6)
O5 0.0273(6) 0.0170(6) 0.0326(6) 0.0018(5) 0.0010(5) 0.0043(5)
C14 0.0223(7) 0.0173(7) 0.0192(6) 0.0000(6) 0.0023(6) 0.0011(6)
C26 0.0371(9) 0.0268(9) 0.0293(8) -0.0086(7) -0.0023(7) -0.0003(7)
O6 0.0225(5) 0.0176(5) 0.0205(5) 0.0007(4) -0.0020(4) -0.0026(4)
C11 0.0239(8) 0.0330(9) 0.0329(8) 0.0044(7) -0.0028(7) -0.0024(7)
C24 0.0203(7) 0.0206(7) 0.0244(7) -0.0029(6) 0.0034(6) 0.0039(6)
C23 0.0294(9) 0.0373(10) 0.0352(9) 0.0062(8) 0.0126(7) 0.0046(8)
C22 0.0780(17) 0.0336(11) 0.0306(9) 0.0253(11) -0.0056(10) -0.0097(8)
C29 0.0251(8) 0.0255(8) 0.0263(7) -0.0013(7) -0.0016(6) 0.0050(6)
C28 0.0312(9) 0.0261(8) 0.0353(9) 0.0042(7) 0.0011(7) 0.0078(7)
C12 0.0313(9) 0.0202(8) 0.0440(10) 0.0037(7) 0.0054(8) -0.0004(7)
C13 0.0227(8) 0.0151(7) 0.0208(7) -0.0024(6) -0.0004(6) 0.0020(5)
C15 0.0234(7) 0.0211(8) 0.0242(7) -0.0007(6) 0.0055(6) -0.0002(6)
C19 0.0247(8) 0.0163(7) 0.0201(7) 0.0025(6) 0.0000(6) -0.0002(6)
C30 0.0211(7) 0.0220(8) 0.0256(7) -0.0004(6) -0.0002(6) -0.0063(6)
C16 0.0263(8) 0.0244(8) 0.0213(7) 0.0044(7) 0.0054(6) 0.0009(6)
C27 0.0419(10) 0.0194(8) 0.0361(9) -0.0004(7) 0.0072(8) 0.0007(7)
C17 0.0249(8) 0.0231(7) 0.0187(7) 0.0057(6) 0.0004(6) 0.0012(6)
C18 0.0335(9) 0.0249(8) 0.0264(8) 0.0103(7) 0.0052(7) 0.0027(7)
C20 0.0195(7) 0.0152(7) 0.0193(6) 0.0008(5) 0.0012(5) -0.0005(5)
C31 0.0438(11) 0.0324(9) 0.0350(9) 0.0018(8) -0.0164(8) -0.0067(8)

loop_
_atom_type_symbol
_atom_type_description
_atom_type_scat_dispersion_real
_atom_type_scat_dispersion_imag
_atom_type_scat_source
C C 0.0181 0.0091 'International Tables Vol C Tables 4.2.6.8 and 6.1.1.4'
H H 0.0000 0.0000 'International Tables Vol C Tables 4.2.6.8 and 6.1.1.4'
O O 0.0492 0.0322 'International Tables Vol C Tables 4.2.6.8 and 6.1.1.4'
N N 0.0311 0.0180 'International Tables Vol C Tables 4.2.6.8 and 6.1.1.4'

loop_
_geom_angle_atom_site_label_1
_geom_angle_atom_site_label_2
_geom_angle_atom_site_label_3
_geom_angle
O1 C1 N2 125.88(14)
O1 C1 C9 125.49(14)
N2 C1 C9 108.58(13)
C7 O2 H2O 109.5
C1 N2 C3 117.02(13)
C1 N2 H1N 122.2(17)
C3 N2 H1N 120.6(17)
C17 O3 H3O 104.(3)
N2 C3 C10 111.32(13)
N2 C3 C4 103.44(13)
C10 C3 C4 115.11(13)
N2 C3 H3 108.9
C10 C3 H3 108.9
C4 C3 H3 108.9
C8 C9 C21 111.80(12)
C8 C9 C1 106.66(12)
C21 C9 C1 109.56(12)
C8 C9 C4 112.74(13)
C21 C9 C4 111.87(12)
C1 C9 C4 103.72(12)
C5 C4 C3 113.36(13)
C5 C4 C9 111.30(13)
C3 C4 C9 106.85(12)
C5 C4 H4 108.4
C3 C4 H4 108.4
C9 C4 H4 108.4
C24 C10 C3 114.86(13)
C24 C10 H10A 108.6
C3 C10 H10A 108.6
C24 C10 H10B 108.6
C3 C10 H10B 108.6
H10A C10 H10B 107.5
C12 C6 C5 125.25(17)
C12 C6 C7 119.46(16)
C5 C6 C7 115.25(14)
O2 C7 C8 109.19(13)
O2 C7 C6 112.08(13)
C8 C7 C6 111.12(13)
O2 C7 H7 108.1
C8 C7 H7 108.1
C6 C7 H7 108.1
O6 C21 C20 108.86(12)
O6 C21 C9 106.13(12)
C20 C21 C9 112.15(13)
O6 C21 H21 109.9
C20 C21 H21 109.9
C9 C21 H21 109.9
C13 C8 C7 122.58(14)
C13 C8 C9 122.68(14)
C7 C8 C9 114.69(13)
C6 C5 C11 114.73(14)
C6 C5 C4 109.39(13)
C11 C5 C4 111.68(14)
C6 C5 H5 106.9
C11 C5 H5 106.9
C4 C5 H5 106.9
C26 C25 C24 121.28(17)
C26 C25 H25 119.4
C24 C25 H25 119.4
C19 O5 H5O 107.(2)
C13 C14 C20 111.16(12)
C13 C14 C15 112.86(14)
C20 C14 C15 109.72(13)
C13 C14 H14 107.6
C20 C14 H14 107.6
C15 C14 H14 107.6
C25 C26 C27 120.00(17)
C25 C26 H26 120.0
C27 C26 H26 120.0
C30 O6 C21 116.51(12)
C5 C11 H11A 109.5
C5 C11 H11B 109.5
H11A C11 H11B 109.5
C5 C11 H11C 109.5
H11A C11 H11C 109.5
H11B C11 H11C 109.5
C25 C24 C29 118.15(16)
C25 C24 C10 119.31(16)
C29 C24 C10 122.53(15)
C16 C23 H23A 109.5
C16 C23 H23B 109.5
H23A C23 H23B 109.5
C16 C23 H23C 109.5
H23A C23 H23C 109.5
H23B C23 H23C 109.5
C18 C22 H22A 109.5
C18 C22 H22B 109.5
H22A C22 H22B 109.5
C18 C22 H22C 109.5
H22A C22 H22C 109.5
H22B C22 H22C 109.5
C28 C29 C24 120.65(17)
C28 C29 H29 119.7
C24 C29 H29 119.7
C27 C28 C29 120.20(17)
C27 C28 H28 119.9
C29 C28 H28 119.9
C6 C12 H12A 120.0
C6 C12 H12B 120.0
H12A C12 H12B 120.0
C8 C13 C14 124.60(15)
C8 C13 H13 117.7
C14 C13 H13 117.7
C16 C15 C14 110.88(14)
C16 C15 H15A 109.5
C14 C15 H15A 109.5
C16 C15 H15B 109.5
C14 C15 H15B 109.5
H15A C15 H15B 108.1
O5 C19 C20 113.08(12)
O5 C19 C17 105.90(13)
C20 C19 C17 109.55(13)
O5 C19 H19 109.4
C20 C19 H19 109.4
C17 C19 H19 109.4
O7 C30 O6 124.17(15)
O7 C30 C31 124.26(16)
O6 C30 C31 111.57(16)
C23 C16 C15 111.48(16)
C23 C16 C17 111.21(14)
C15 C16 C17 110.02(13)
C23 C16 H16 108.0
C15 C16 H16 108.0
C17 C16 H16 108.0
C26 C27 C28 119.70(18)
C26 C27 H27 120.2
C28 C27 H27 120.2
O3 C17 C18 109.67(14)
O3 C17 C16 107.65(14)
C18 C17 C16 112.38(14)
O3 C17 C19 109.36(13)
C18 C17 C19 107.00(14)
C16 C17 C19 110.77(13)
O4 C18 C22 121.81(18)
O4 C18 C17 119.46(17)
C22 C18 C17 118.71(15)
C21 C20 C19 113.79(13)
C21 C20 C14 110.17(13)
C19 C20 C14 109.81(12)
C21 C20 H20 107.6
C19 C20 H20 107.6
C14 C20 H20 107.6
C30 C31 H31A 109.5
C30 C31 H31B 109.5
H31A C31 H31B 109.5
C30 C31 H31C 109.5
H31A C31 H31C 109.5
H31B C31 H31C 109.5

loop_
_geom_bond_atom_site_label_1
_geom_bond_atom_site_label_2
_geom_bond_distance
O1 C1 1.228(2)
C1 N2 1.334(2)
C1 C9 1.549(2)
O2 C7 1.426(2)
O2 H2O 0.87(3)
N2 C3 1.455(2)
N2 H1N 0.87(3)
O3 C17 1.414(2)
O3 H3O 0.76(4)
C3 C10 1.544(2)
C3 C4 1.552(2)
C3 H3 1.0
C9 C8 1.523(2)
C9 C21 1.539(2)
C9 C4 1.561(2)
C4 C5 1.543(2)
C4 H4 1.0
O4 C18 1.215(2)
C10 C24 1.510(2)
C10 H10A 0.99
C10 H10B 0.99
O7 C30 1.206(2)
C6 C12 1.326(3)
C6 C5 1.512(2)
C6 C7 1.534(2)
C7 C8 1.518(2)
C7 H7 1.0
C21 O6 1.4697(18)
C21 C20 1.524(2)
C21 H21 1.0
C8 C13 1.329(2)
C5 C11 1.532(2)
C5 H5 1.0
C25 C26 1.389(3)
C25 C24 1.398(2)
C25 H25 0.95
O5 C19 1.424(2)
O5 H5O 0.85(3)
C14 C13 1.499(2)
C14 C20 1.532(2)
C14 C15 1.534(2)
C14 H14 1.0
C26 C27 1.389(3)
C26 H26 0.95
O6 C30 1.346(2)
C11 H11A 0.98
C11 H11B 0.98
C11 H11C 0.98
C24 C29 1.400(2)
C23 C16 1.531(2)
C23 H23A 0.98
C23 H23B 0.98
C23 H23C 0.98
C22 C18 1.499(3)
C22 H22A 0.98
C22 H22B 0.98
C22 H22C 0.98
C29 C28 1.396(3)
C29 H29 0.95
C28 C27 1.390(3)
C28 H28 0.95
C12 H12A 0.95
C12 H12B 0.95
C13 H13 0.95
C15 C16 1.533(2)
C15 H15A 0.99
C15 H15B 0.99
C19 C20 1.527(2)
C19 C17 1.547(2)
C19 H19 1.0
C30 C31 1.496(2)
C16 C17 1.542(2)
C16 H16 1.0
C27 H27 0.95
C17 C18 1.539(2)
C20 H20 1.0
C31 H31A 0.98
C31 H31B 0.98
C31 H31C 0.98

loop_
_geom_torsion_atom_site_label_1
_geom_torsion_atom_site_label_2
_geom_torsion_atom_site_label_3
_geom_torsion_atom_site_label_4
_geom_torsion
O1 C1 N2 C3 175.47(15)
C9 C1 N2 C3 -6.86(18)
C1 N2 C3 C10 -119.41(15)
C1 N2 C3 C4 4.75(18)
O1 C1 C9 C8 64.15(19)
N2 C1 C9 C8 -113.53(14)
O1 C1 C9 C21 -57.0(2)
N2 C1 C9 C21 125.28(13)
O1 C1 C9 C4 -176.61(15)
N2 C1 C9 C4 5.70(16)
N2 C3 C4 C5 122.40(14)
C10 C3 C4 C5 -115.95(15)
N2 C3 C4 C9 -0.57(15)
C10 C3 C4 C9 121.08(14)
C8 C9 C4 C5 -12.14(17)
C21 C9 C4 C5 114.89(14)
C1 C9 C4 C5 -127.12(13)
C8 C9 C4 C3 112.10(13)
C21 C9 C4 C3 -120.87(13)
C1 C9 C4 C3 -2.88(15)
N2 C3 C10 C24 69.99(18)
C4 C3 C10 C24 -47.3(2)
C12 C6 C7 O2 57.4(2)
C5 C6 C7 O2 -124.85(14)
C12 C6 C7 C8 179.87(16)
C5 C6 C7 C8 -2.37(18)
C8 C9 C21 O6 77.34(15)
C1 C9 C21 O6 -164.64(12)
C4 C9 C21 O6 -50.19(15)
C8 C9 C21 C20 -41.41(17)
C1 C9 C21 C20 76.61(15)
C4 C9 C21 C20 -168.94(12)
O2 C7 C8 C13 -7.2(2)
C6 C7 C8 C13 -131.29(16)
O2 C7 C8 C9 175.36(13)
C6 C7 C8 C9 51.23(17)
C21 C9 C8 C13 12.2(2)
C1 C9 C8 C13 -107.53(16)
C4 C9 C8 C13 139.27(15)
C21 C9 C8 C7 -170.30(12)
C1 C9 C8 C7 69.95(16)
C4 C9 C8 C7 -43.24(17)
C12 C6 C5 C11 -0.3(2)
C7 C6 C5 C11 -177.89(14)
C12 C6 C5 C4 126.10(18)
C7 C6 C5 C4 -51.51(18)
C3 C4 C5 C6 -61.85(17)
C9 C4 C5 C6 58.63(16)
C3 C4 C5 C11 66.26(18)
C9 C4 C5 C11 -173.26(13)
C24 C25 C26 C27 0.2(3)
C20 C21 O6 C30 -92.64(15)
C9 C21 O6 C30 146.46(13)
C26 C25 C24 C29 1.0(3)
C26 C25 C24 C10 -177.96(15)
C3 C10 C24 C25 107.79(18)
C3 C10 C24 C29 -71.1(2)
C25 C24 C29 C28 -1.6(2)
C10 C24 C29 C28 177.30(16)
C24 C29 C28 C27 1.0(3)
C7 C8 C13 C14 -178.98(14)
C9 C8 C13 C14 -1.7(2)
C20 C14 C13 C8 19.9(2)
C15 C14 C13 C8 143.70(16)
C13 C14 C15 C16 176.62(13)
C20 C14 C15 C16 -58.82(17)
C21 O6 C30 O7 -0.6(2)
C21 O6 C30 C31 178.68(15)
C14 C15 C16 C23 -179.52(14)
C14 C15 C16 C17 56.61(18)
C25 C26 C27 C28 -0.9(3)
C29 C28 C27 C26 0.2(3)
C23 C16 C17 O3 -60.69(18)
C15 C16 C17 O3 63.33(17)
C23 C16 C17 C18 60.17(19)
C15 C16 C17 C18 -175.81(14)
C23 C16 C17 C19 179.79(14)
C15 C16 C17 C19 -56.19(18)
O5 C19 C17 O3 61.82(16)
C20 C19 C17 O3 -60.43(17)
O5 C19 C17 C18 -56.89(16)
C20 C19 C17 C18 -179.15(12)
O5 C19 C17 C16 -179.69(12)
C20 C19 C17 C16 58.05(16)
O3 C17 C18 O4 -9.0(2)
C16 C17 C18 O4 -128.67(19)
C19 C17 C18 O4 109.54(19)
O3 C17 C18 C22 172.55(19)
C16 C17 C18 C22 52.9(2)
C19 C17 C18 C22 -68.9(2)
O6 C21 C20 C19 67.31(16)
C9 C21 C20 C19 -175.56(12)
O6 C21 C20 C14 -56.50(16)
C9 C21 C20 C14 60.63(16)
O5 C19 C20 C21 58.23(17)
C17 C19 C20 C21 176.09(12)
O5 C19 C20 C14 -177.76(13)
C17 C19 C20 C14 -59.90(16)
C13 C14 C20 C21 -48.01(17)
C15 C14 C20 C21 -173.54(13)
C13 C14 C20 C19 -174.09(13)
C15 C14 C20 C19 60.37(16)
